data_7128359
loop_
_publ_author_name
'He, Donglin'
'Clowes, Rob'
'Little, Marc A.'
'Liu, Ming'
'Cooper, Andrew I.'

_publ_section_title
;
 Creating porosity in a trianglimine macrocycle by heterochiral pairing.
;
_journal_issue 50
_journal_name_full 'Chemical communications (Cambridge, England)'
_journal_page_first 6141
_journal_page_last 6144
_journal_paper_doi 10.1039/d1cc01650d
_journal_volume 57
_journal_year 2021
_chemical_formula_moiety 'C42 H48 N6'
_chemical_formula_sum 'C42 H48 N6'
_chemical_formula_weight 636.86
_space_group_crystal_system monoclinic
_space_group_IT_number 15
_space_group_name_Hall '-I 2ya'
_space_group_name_H-M_alt 'I 1 2/a 1'
_atom_sites_solution_hydrogens geom
_atom_sites_solution_primary dual
_audit_creation_date 2019-11-19
_audit_creation_method
;
Olex2 1.2
(compiled 2018.05.29 svn.r3508 for OlexSys, GUI svn.r5506)
;
_audit_update_record
;
2021-03-27 deposited with the CCDC.	2021-05-14 downloaded from the CCDC.
;
_cell_angle_alpha 90
_cell_angle_beta 101.230(3)
_cell_angle_gamma 90
_cell_formula_units_Z 8
_cell_length_a 24.7909(8)
_cell_length_b 14.7339(4)
_cell_length_c 22.7185(8)
_cell_measurement_reflns_used 14662
_cell_measurement_temperature 100
_cell_measurement_theta_max 27.9640
_cell_measurement_theta_min 2.1980
_cell_volume 8139.4(5)
_computing_cell_refinement 'CrysAlisPro 1.171.40.45a (Rigaku OD, 2019)'
_computing_data_collection 'CrystalClear-SM Expert 2.0 r7 (Rigaku, 2011)'
_computing_data_reduction 'CrysAlisPro 1.171.40.45a (Rigaku OD, 2019)'
_computing_molecular_graphics 'Olex2 (Dolomanov et al., 2009)'
_computing_publication_material 'Olex2 (Dolomanov et al., 2009)'
_computing_structure_refinement 'ShelXL (Sheldrick, 2015)'
_computing_structure_solution 'ShelXT (Sheldrick, 2015)'
_diffrn_ambient_temperature 100
_diffrn_detector CCD
_diffrn_detector_area_resol_mean 28.5714
_diffrn_detector_type 'Rigaku Saturn724+'
_diffrn_measured_fraction_theta_full 1.000
_diffrn_measured_fraction_theta_max 0.999
_diffrn_measurement_details
;
List of Runs (angles in degrees, time in seconds):

  # Type    Start    End  Width  t~exp~   \w     \q     \k     \f   Frames
#--------------------------------------------------------------------------
  1  \w   -100.00  25.00   1.00   20.00    --  -10.00 -68.00   0.00  125
  2  \w   -100.00  25.00   1.00   20.00    --  -10.00 -68.00 120.00  125
  3  \w   -100.00  25.00   1.00   20.00    --  -10.00 -68.00 240.00  125
  4  \w   -100.00  25.00   1.00   20.00    --  -10.00 -30.00  90.00  125
;
_diffrn_measurement_device 'AFC12 (Right): Kappa 3 circle'
_diffrn_measurement_device_type 'Rigaku Saturn724+ (2x2 bin mode)'
_diffrn_measurement_method 'profile data from \w-scans'
_diffrn_measurement_specimen_support 'Mitegen 50um'
_diffrn_orient_matrix_type 'CrysAlisPro convention (1999,Acta A55,543-557)'
_diffrn_orient_matrix_UB_11 -0.0285835000
_diffrn_orient_matrix_UB_12 0.0002857000
_diffrn_orient_matrix_UB_13 -0.0122316000
_diffrn_orient_matrix_UB_21 0.0057383000
_diffrn_orient_matrix_UB_22 -0.0036810000
_diffrn_orient_matrix_UB_23 -0.0293120000
_diffrn_orient_matrix_UB_31 -0.0006018000
_diffrn_orient_matrix_UB_32 -0.0480209000
_diffrn_orient_matrix_UB_33 0.0020653000
_diffrn_radiation_collimation 0.3
_diffrn_radiation_monochromator Confocal
_diffrn_radiation_probe x-ray
_diffrn_radiation_type MoK\a
_diffrn_radiation_wavelength 0.71073
_diffrn_reflns_av_R_equivalents 0.0594
_diffrn_reflns_av_unetI/netI 0.0454
_diffrn_reflns_Laue_measured_fraction_full 1.000
_diffrn_reflns_Laue_measured_fraction_max 0.999
_diffrn_reflns_limit_h_max 30
_diffrn_reflns_limit_h_min -30
_diffrn_reflns_limit_k_max 18
_diffrn_reflns_limit_k_min -14
_diffrn_reflns_limit_l_max 27
_diffrn_reflns_limit_l_min -28
_diffrn_reflns_number 52053
_diffrn_reflns_point_group_measured_fraction_full 1.000
_diffrn_reflns_point_group_measured_fraction_max 0.999
_diffrn_reflns_theta_full 25.242
_diffrn_reflns_theta_max 26.371
_diffrn_reflns_theta_min 1.616
_diffrn_source 'Rotating Anode'
_diffrn_source_current 24.0
_diffrn_source_power 1.2
_diffrn_source_target Mo
_diffrn_source_type 'Rotating Anode'
_diffrn_source_voltage 50.0
_exptl_absorpt_coefficient_mu 0.062
_exptl_absorpt_correction_T_max 1.00000
_exptl_absorpt_correction_T_min 0.84356
_exptl_absorpt_correction_type multi-scan
_exptl_absorpt_process_details
;
CrysAlisPro 1.171.40.45a (Rigaku Oxford Diffraction, 2019)
Empirical absorption correction using spherical harmonics,
 implemented in SCALE3 ABSPACK scaling algorithm.
;
_exptl_crystal_colour colourless
_exptl_crystal_colour_primary colourless
_exptl_crystal_density_diffrn 1.039
_exptl_crystal_description block
_exptl_crystal_F_000 2736
_exptl_crystal_size_max 0.297
_exptl_crystal_size_mid 0.206
_exptl_crystal_size_min 0.112
_refine_diff_density_max 0.213
_refine_diff_density_min -0.196
_refine_diff_density_rms 0.044
_refine_ls_extinction_method none
_refine_ls_goodness_of_fit_ref 1.042
_refine_ls_hydrogen_treatment constr
_refine_ls_matrix_type full
_refine_ls_number_parameters 433
_refine_ls_number_reflns 8312
_refine_ls_number_restraints 0
_refine_ls_restrained_S_all 1.042
_refine_ls_R_factor_all 0.1002
_refine_ls_R_factor_gt 0.0628
_refine_ls_shift/su_max 0.000
_refine_ls_shift/su_mean 0.000
_refine_ls_structure_factor_coef Fsqd
_refine_ls_weighting_details 'w=1/[\s^2^(Fo^2^)+(0.0617P)^2^+6.8642P] where P=(Fo^2^+2Fc^2^)/3'
_refine_ls_weighting_scheme calc
_refine_ls_wR_factor_gt 0.1346
_refine_ls_wR_factor_ref 0.1503
_reflns_Friedel_coverage 0.000
_reflns_number_gt 5734
_reflns_number_total 8312
_reflns_threshold_expression 'I > 2\s(I)'
_cod_data_source_file d1cc01650d2.cif
_cod_data_source_block 1-rac_100K_publ
_cod_depositor_comments 'Adding full bibliography for 7128359--7128364.cif.'
_cod_database_code 7128359
_shelx_shelxl_version_number 2018/3
_chemical_oxdiff_formula C48H120N6
_shelx_space_group_comment
;
The symmetry employed for this shelxl refinement is uniquely defined
by the following loop, which should always be used as a source of
symmetry information in preference to the above space-group names.
They are only intended as comments.
;
_shelx_estimated_absorpt_t_max 0.993
_shelx_estimated_absorpt_t_min 0.982
_reflns_odcompleteness_completeness 99.94
_reflns_odcompleteness_iscentric 1
_reflns_odcompleteness_theta 26.32
_olex2_refinement_description
;
1. Fixed Uiso
 At 1.2 times of:
  All C(H) groups, All C(H,H) groups
2.a Ternary CH refined with riding coordinates:
 C4(H4), C5(H5), C15(H15), C16(H16), C29(H29), C34(H34)
2.b Secondary CH2 refined with riding coordinates:
 C1(H1A,H1B), C2(H2A,H2B), C3(H3A,H3B), C6(H6A,H6B), C17(H17A,H17B), C18(H18A,
 H18B), C19(H19A,H19B), C20(H20A,H20B), C30(H30A,H30B), C31(H31A,H31B),
 C32(H32A,H32B), C33(H33A,H33B)
2.c Aromatic/amide H refined with riding coordinates:
 C7(H7), C9(H9), C11(H11), C12(H12), C13(H13), C14(H14), C21(H21), C23(H23),
 C24(H24), C25(H25), C27(H27), C28(H28), C35(H35), C37(H37), C39(H39), C40(H40),
  C41(H41), C42(H42)
;
_olex2_submission_special_instructions 'No special instructions were received'
_oxdiff_exptl_absorpt_empirical_details
;
Empirical correction (ABSPACK) includes:
- Absorption correction using spherical harmonics
- Frame scaling
- Detector area scaling
;
_oxdiff_exptl_absorpt_empirical_full_max 1.215
_oxdiff_exptl_absorpt_empirical_full_min 0.785

loop_
_space_group_symop_operation_xyz
'x, y, z'
'-x+1/2, y, -z'
'x+1/2, y+1/2, z+1/2'
'-x+1, y+1/2, -z+1/2'
'-x, -y, -z'
'x-1/2, -y, z'
'-x+1/2, -y+1/2, -z+1/2'
'x, -y+1/2, z+1/2'

loop_
_atom_site_label
_atom_site_type_symbol
_atom_site_fract_x
_atom_site_fract_y
_atom_site_fract_z
_atom_site_U_iso_or_equiv
_atom_site_adp_type
_atom_site_occupancy
_atom_site_site_symmetry_order
_atom_site_calc_flag
_atom_site_refinement_flags_posn
_atom_site_refinement_flags_adp
_atom_site_refinement_flags_occupancy
_atom_site_disorder_assembly
_atom_site_disorder_group
N1 N 0.02950(7) 0.28760(11) 0.19285(8) 0.0336(4) Uani 1 1 d . . . . .
N2 N 0.07368(7) 0.10925(12) 0.17124(8) 0.0349(4) Uani 1 1 d . . . . .
N3 N 0.29590(7) -0.07887(11) 0.31326(8) 0.0347(4) Uani 1 1 d . . . . .
N4 N 0.37616(7) 0.02973(11) 0.39109(8) 0.0361(4) Uani 1 1 d . . . . .
N5 N 0.31144(7) 0.43514(11) 0.44791(8) 0.0343(4) Uani 1 1 d . . . . .
N6 N 0.21006(7) 0.50974(11) 0.37427(7) 0.0326(4) Uani 1 1 d . . . . .
C1 C 0.35834(8) 0.66169(14) 0.39587(10) 0.0371(5) Uani 1 1 d . . . . .
H1A H 0.390630 0.699281 0.413229 0.045 Uiso 1 1 calc R . . . .
H1B H 0.360315 0.647975 0.353680 0.045 Uiso 1 1 calc R . . . .
C2 C 0.30582(8) 0.71393(14) 0.39782(10) 0.0386(5) Uani 1 1 d . . . . .
H2A H 0.305053 0.770564 0.374222 0.046 Uiso 1 1 calc R . . . .
H2B H 0.304750 0.730541 0.439804 0.046 Uiso 1 1 calc R . . . .
C3 C 0.25589(8) 0.65572(14) 0.37202(10) 0.0359(5) Uani 1 1 d . . . . .
H3A H 0.255746 0.643275 0.329167 0.043 Uiso 1 1 calc R . . . .
H3B H 0.221940 0.689728 0.374411 0.043 Uiso 1 1 calc R . . . .
C4 C 0.25589(8) 0.56553(13) 0.40563(9) 0.0315(5) Uani 1 1 d . . . . .
H4 H 0.250764 0.577633 0.447508 0.038 Uiso 1 1 calc R . . . .
C5 C 0.30978(8) 0.51355(13) 0.40769(9) 0.0319(5) Uani 1 1 d . . . . .
H5 H 0.311678 0.491857 0.366436 0.038 Uiso 1 1 calc R . . . .
C6 C 0.35955(8) 0.57327(14) 0.43126(10) 0.0361(5) Uani 1 1 d . . . . .
H6A H 0.393539 0.539443 0.428776 0.043 Uiso 1 1 calc R . . . .
H6B H 0.360411 0.587597 0.474010 0.043 Uiso 1 1 calc R . . . .
C7 C 0.17053(8) 0.49491(13) 0.40052(9) 0.0309(5) Uani 1 1 d . . . . .
H7 H 0.172404 0.517556 0.440024 0.037 Uiso 1 1 calc R . . . .
C8 C 0.12139(8) 0.44331(13) 0.37154(9) 0.0290(4) Uani 1 1 d . . . . .
C9 C 0.12002(8) 0.40152(13) 0.31611(9) 0.0300(5) Uani 1 1 d . . . . .
H9 H 0.151910 0.403002 0.298740 0.036 Uiso 1 1 calc R . . . .
C10 C 0.07297(8) 0.35771(13) 0.28569(9) 0.0295(4) Uani 1 1 d . . . . .
C11 C 0.02639(8) 0.35445(14) 0.31251(10) 0.0356(5) Uani 1 1 d . . . . .
H11 H -0.006150 0.325186 0.292352 0.043 Uiso 1 1 calc R . . . .
C12 C 0.02781(9) 0.39351(15) 0.36784(10) 0.0409(5) Uani 1 1 d . . . . .
H12 H -0.003576 0.390196 0.385974 0.049 Uiso 1 1 calc R . . . .
C13 C 0.07517(9) 0.43803(15) 0.39748(10) 0.0375(5) Uani 1 1 d . . . . .
H13 H 0.075744 0.464848 0.435627 0.045 Uiso 1 1 calc R . . . .
C14 C 0.07236(8) 0.32019(13) 0.22586(9) 0.0311(5) Uani 1 1 d . . . . .
H14 H 0.105643 0.320235 0.211042 0.037 Uiso 1 1 calc R . . . .
C15 C 0.03417(8) 0.25548(14) 0.13324(9) 0.0343(5) Uani 1 1 d . . . . .
H15 H 0.071408 0.271509 0.125642 0.041 Uiso 1 1 calc R . . . .
C16 C 0.02730(8) 0.15178(14) 0.13044(9) 0.0328(5) Uani 1 1 d . . . . .
H16 H -0.007913 0.134710 0.142819 0.039 Uiso 1 1 calc R . . . .
C17 C 0.02657(9) 0.11786(15) 0.06674(10) 0.0395(5) Uani 1 1 d . . . . .
H17A H 0.062979 0.128844 0.056316 0.047 Uiso 1 1 calc R . . . .
H17B H 0.019787 0.051604 0.065047 0.047 Uiso 1 1 calc R . . . .
C18 C -0.01764(9) 0.16514(16) 0.02095(10) 0.0439(6) Uani 1 1 d . . . . .
H18A H -0.016286 0.142617 -0.019797 0.053 Uiso 1 1 calc R . . . .
H18B H -0.054354 0.150613 0.029466 0.053 Uiso 1 1 calc R . . . .
C19 C -0.00914(10) 0.26754(17) 0.02321(10) 0.0468(6) Uani 1 1 d . . . . .
H19A H -0.038849 0.297394 -0.005751 0.056 Uiso 1 1 calc R . . . .
H19B H 0.026406 0.282598 0.011901 0.056 Uiso 1 1 calc R . . . .
C20 C -0.00947(9) 0.30212(15) 0.08639(10) 0.0414(5) Uani 1 1 d . . . . .
H20A H -0.046164 0.291269 0.096099 0.050 Uiso 1 1 calc R . . . .
H20B H -0.002755 0.368392 0.087842 0.050 Uiso 1 1 calc R . . . .
C21 C 0.06276(8) 0.05959(15) 0.21303(9) 0.0345(5) Uani 1 1 d . . . . .
H21 H 0.025561 0.054542 0.217487 0.041 Uiso 1 1 calc R . . . .
C22 C 0.10537(8) 0.00921(15) 0.25511(9) 0.0350(5) Uani 1 1 d . . . . .
C23 C 0.08961(9) -0.05283(18) 0.29474(11) 0.0476(6) Uani 1 1 d . . . . .
H23 H 0.051833 -0.059675 0.296399 0.057 Uiso 1 1 calc R . . . .
C24 C 0.12905(10) -0.10490(19) 0.33198(12) 0.0557(7) Uani 1 1 d . . . . .
H24 H 0.118098 -0.146738 0.359229 0.067 Uiso 1 1 calc R . . . .
C25 C 0.18416(9) -0.09603(17) 0.32948(11) 0.0477(6) Uani 1 1 d . . . . .
H25 H 0.210759 -0.132502 0.354592 0.057 Uiso 1 1 calc R . . . .
C26 C 0.20088(8) -0.03377(14) 0.29027(9) 0.0334(5) Uani 1 1 d . . . . .
C27 C 0.16122(8) 0.01884(14) 0.25394(9) 0.0321(5) Uani 1 1 d . . . . .
H27 H 0.172324 0.062249 0.227757 0.038 Uiso 1 1 calc R . . . .
C28 C 0.25930(8) -0.02598(14) 0.28563(9) 0.0322(5) Uani 1 1 d . . . . .
H28 H 0.269783 0.020365 0.261035 0.039 Uiso 1 1 calc R . . . .
C29 C 0.35225(8) -0.06791(14) 0.30420(10) 0.0329(5) Uani 1 1 d . . . . .
H29 H 0.354272 -0.012436 0.279358 0.039 Uiso 1 1 calc R . . . .
C30 C 0.36870(8) -0.15094(14) 0.27075(10) 0.0362(5) Uani 1 1 d . . . . .
H30A H 0.363091 -0.206794 0.293025 0.043 Uiso 1 1 calc R . . . .
H30B H 0.344808 -0.154588 0.230467 0.043 Uiso 1 1 calc R . . . .
C31 C 0.42855(9) -0.14530(15) 0.26421(10) 0.0399(5) Uani 1 1 d . . . . .
H31A H 0.438390 -0.200675 0.243984 0.048 Uiso 1 1 calc R . . . .
H31B H 0.433516 -0.092395 0.238930 0.048 Uiso 1 1 calc R . . . .
C32 C 0.46640(8) -0.13599(14) 0.32519(11) 0.0399(5) Uani 1 1 d . . . . .
H32A H 0.504926 -0.130242 0.319785 0.048 Uiso 1 1 calc R . . . .
H32B H 0.463684 -0.191169 0.349307 0.048 Uiso 1 1 calc R . . . .
C33 C 0.45094(8) -0.05265(14) 0.35861(11) 0.0402(5) Uani 1 1 d . . . . .
H33A H 0.457436 0.002930 0.336510 0.048 Uiso 1 1 calc R . . . .
H33B H 0.474770 -0.049846 0.398961 0.048 Uiso 1 1 calc R . . . .
C34 C 0.39047(8) -0.05571(13) 0.36504(10) 0.0333(5) Uani 1 1 d . . . . .
H34 H 0.385018 -0.107129 0.392010 0.040 Uiso 1 1 calc R . . . .
C35 C 0.36081(9) 0.02820(14) 0.44082(11) 0.0389(5) Uani 1 1 d . . . . .
H35 H 0.359471 -0.028254 0.460691 0.047 Uiso 1 1 calc R . . . .
C36 C 0.34482(9) 0.11199(14) 0.46914(10) 0.0387(5) Uani 1 1 d . . . . .
C37 C 0.33682(8) 0.19288(13) 0.43664(10) 0.0337(5) Uani 1 1 d . . . . .
H37 H 0.340313 0.192961 0.395739 0.040 Uiso 1 1 calc R . . . .
C38 C 0.32386(8) 0.27331(13) 0.46267(10) 0.0335(5) Uani 1 1 d . . . . .
C39 C 0.31761(10) 0.27235(15) 0.52251(10) 0.0428(6) Uani 1 1 d . . . . .
H39 H 0.308484 0.326687 0.540846 0.051 Uiso 1 1 calc R . . . .
C40 C 0.32469(12) 0.19256(16) 0.55503(12) 0.0543(7) Uani 1 1 d . . . . .
H40 H 0.320258 0.192190 0.595634 0.065 Uiso 1 1 calc R . . . .
C41 C 0.33832(11) 0.11245(16) 0.52849(12) 0.0511(6) Uani 1 1 d . . . . .
H41 H 0.343177 0.057895 0.551197 0.061 Uiso 1 1 calc R . . . .
C42 C 0.31826(8) 0.35722(13) 0.42652(10) 0.0325(5) Uani 1 1 d . . . . .
H42 H 0.319836 0.352767 0.385171 0.039 Uiso 1 1 calc R . . . .

loop_
_atom_site_aniso_label
_atom_site_aniso_U_11
_atom_site_aniso_U_22
_atom_site_aniso_U_33
_atom_site_aniso_U_23
_atom_site_aniso_U_13
_atom_site_aniso_U_12
N1 0.0288(9) 0.0342(9) 0.0374(10) -0.0043(8) 0.0054(8) -0.0027(8)
N2 0.0248(9) 0.0401(10) 0.0391(11) -0.0055(9) 0.0047(8) 0.0008(8)
N3 0.0295(9) 0.0321(9) 0.0442(11) 0.0039(8) 0.0116(8) 0.0026(8)
N4 0.0305(9) 0.0267(9) 0.0531(12) 0.0010(8) 0.0132(8) 0.0005(7)
N5 0.0341(10) 0.0277(9) 0.0413(10) -0.0010(8) 0.0079(8) -0.0033(8)
N6 0.0311(9) 0.0317(9) 0.0345(10) -0.0029(8) 0.0051(8) -0.0054(7)
C1 0.0323(11) 0.0309(11) 0.0464(13) 0.0059(10) 0.0031(9) -0.0054(9)
C2 0.0381(12) 0.0278(11) 0.0475(14) 0.0039(10) 0.0029(10) -0.0038(9)
C3 0.0319(11) 0.0313(11) 0.0428(13) 0.0004(10) 0.0030(9) -0.0006(9)
C4 0.0297(11) 0.0300(11) 0.0342(12) -0.0059(9) 0.0047(9) -0.0068(9)
C5 0.0347(11) 0.0286(11) 0.0329(11) -0.0024(9) 0.0082(9) -0.0047(9)
C6 0.0307(11) 0.0313(11) 0.0458(13) 0.0026(10) 0.0061(9) -0.0008(9)
C7 0.0339(11) 0.0260(10) 0.0324(11) -0.0009(9) 0.0052(9) 0.0006(9)
C8 0.0313(11) 0.0254(10) 0.0296(11) 0.0027(8) 0.0043(8) -0.0027(8)
C9 0.0290(10) 0.0267(10) 0.0349(12) 0.0047(9) 0.0079(9) -0.0036(8)
C10 0.0318(11) 0.0236(10) 0.0326(11) 0.0027(8) 0.0052(9) -0.0027(8)
C11 0.0331(11) 0.0347(11) 0.0390(13) 0.0003(10) 0.0067(9) -0.0085(9)
C12 0.0355(12) 0.0500(14) 0.0402(13) -0.0050(11) 0.0152(10) -0.0108(11)
C13 0.0405(12) 0.0388(12) 0.0343(12) -0.0042(10) 0.0100(10) -0.0062(10)
C14 0.0294(11) 0.0286(10) 0.0357(12) 0.0008(9) 0.0069(9) -0.0031(9)
C15 0.0257(10) 0.0423(12) 0.0346(12) -0.0069(10) 0.0057(9) -0.0045(9)
C16 0.0206(10) 0.0383(12) 0.0388(12) -0.0040(10) 0.0038(8) 0.0000(9)
C17 0.0307(11) 0.0443(13) 0.0428(13) -0.0106(11) 0.0055(10) 0.0009(10)
C18 0.0349(12) 0.0580(15) 0.0358(13) -0.0141(11) -0.0006(10) 0.0018(11)
C19 0.0421(13) 0.0573(15) 0.0375(13) -0.0011(11) -0.0011(10) 0.0028(11)
C20 0.0415(13) 0.0391(12) 0.0415(13) -0.0032(10) 0.0029(10) 0.0006(10)
C21 0.0232(10) 0.0447(13) 0.0362(12) -0.0089(10) 0.0072(9) 0.0018(9)
C22 0.0273(11) 0.0454(13) 0.0330(12) -0.0045(10) 0.0080(9) 0.0013(9)
C23 0.0271(11) 0.0689(17) 0.0484(14) 0.0053(13) 0.0113(10) -0.0010(11)
C24 0.0365(13) 0.0692(17) 0.0639(17) 0.0272(14) 0.0162(12) -0.0014(12)
C25 0.0342(12) 0.0555(15) 0.0548(15) 0.0164(12) 0.0121(11) 0.0031(11)
C26 0.0296(11) 0.0352(11) 0.0371(12) -0.0005(10) 0.0106(9) 0.0009(9)
C27 0.0303(11) 0.0348(11) 0.0326(11) -0.0005(9) 0.0099(9) 0.0009(9)
C28 0.0297(11) 0.0312(11) 0.0371(12) 0.0028(9) 0.0094(9) 0.0025(9)
C29 0.0279(10) 0.0287(11) 0.0447(13) 0.0088(9) 0.0135(9) 0.0055(9)
C30 0.0330(11) 0.0366(12) 0.0400(13) 0.0029(10) 0.0094(9) 0.0048(9)
C31 0.0373(12) 0.0374(12) 0.0481(14) 0.0064(10) 0.0162(10) 0.0125(10)
C32 0.0286(11) 0.0340(12) 0.0592(15) 0.0037(11) 0.0139(10) 0.0049(9)
C33 0.0301(11) 0.0316(11) 0.0594(15) 0.0011(10) 0.0099(10) 0.0014(9)
C34 0.0326(11) 0.0218(10) 0.0468(13) 0.0030(9) 0.0109(10) 0.0029(9)
C35 0.0386(12) 0.0254(11) 0.0535(15) 0.0046(10) 0.0110(11) 0.0000(9)
C36 0.0396(12) 0.0288(11) 0.0501(14) 0.0001(10) 0.0148(10) -0.0019(10)
C37 0.0288(11) 0.0307(11) 0.0437(13) -0.0037(10) 0.0121(9) -0.0052(9)
C38 0.0283(11) 0.0273(11) 0.0461(13) -0.0033(9) 0.0105(9) -0.0064(9)
C39 0.0533(14) 0.0297(11) 0.0486(14) -0.0061(10) 0.0178(11) -0.0036(10)
C40 0.0823(19) 0.0388(14) 0.0478(15) 0.0035(12) 0.0271(14) 0.0007(13)
C41 0.0689(17) 0.0315(12) 0.0572(16) 0.0058(11) 0.0226(13) 0.0006(12)
C42 0.0293(11) 0.0296(11) 0.0398(12) -0.0054(9) 0.0094(9) -0.0052(9)

loop_
_atom_type_symbol
_atom_type_description
_atom_type_scat_dispersion_real
_atom_type_scat_dispersion_imag
_atom_type_scat_source
C C 0.0033 0.0016 'International Tables Vol C Tables 4.2.6.8 and 6.1.1.4'
H H 0.0000 0.0000 'International Tables Vol C Tables 4.2.6.8 and 6.1.1.4'
N N 0.0061 0.0033 'International Tables Vol C Tables 4.2.6.8 and 6.1.1.4'

loop_
_geom_angle_atom_site_label_1
_geom_angle_atom_site_label_2
_geom_angle_atom_site_label_3
_geom_angle
_geom_angle_site_symmetry_1
_geom_angle_site_symmetry_3
_geom_angle_publ_flag
C14 N1 C15 117.53(17) . . ?
C21 N2 C16 117.59(17) . . ?
C28 N3 C29 118.36(17) . . ?
C35 N4 C34 119.09(17) . . ?
C42 N5 C5 117.54(17) . . ?
C7 N6 C4 117.78(17) . . ?
C2 C1 C6 110.20(17) . . ?
C1 C2 C3 109.84(17) . . ?
C2 C3 C4 112.00(17) . . ?
N6 C4 C3 108.57(16) . . ?
N6 C4 C5 108.81(16) . . ?
C3 C4 C5 111.34(16) . . ?
N5 C5 C4 109.31(16) . . ?
N5 C5 C6 108.22(16) . . ?
C6 C5 C4 111.30(16) . . ?
C5 C6 C1 112.05(17) . . ?
N6 C7 C8 121.83(18) . . ?
C9 C8 C7 120.12(17) . . ?
C13 C8 C7 121.10(18) . . ?
C13 C8 C9 118.75(18) . . ?
C10 C9 C8 121.51(18) . . ?
C9 C10 C11 118.64(18) . . ?
C9 C10 C14 119.45(17) . . ?
C11 C10 C14 121.85(18) . . ?
C12 C11 C10 120.25(19) . . ?
C11 C12 C13 120.38(19) . . ?
C8 C13 C12 120.44(19) . . ?
N1 C14 C10 123.18(18) . . ?
N1 C15 C16 109.41(17) . . ?
N1 C15 C20 109.13(17) . . ?
C20 C15 C16 111.17(17) . . ?
N2 C16 C15 109.33(16) . . ?
N2 C16 C17 108.75(16) . . ?
C17 C16 C15 110.19(17) . . ?
C18 C17 C16 111.78(17) . . ?
C19 C18 C17 110.68(18) . . ?
C18 C19 C20 109.69(19) . . ?
C19 C20 C15 111.92(18) . . ?
N2 C21 C22 122.92(18) . . ?
C23 C22 C21 119.53(18) . . ?
C23 C22 C27 118.90(19) . . ?
C27 C22 C21 121.49(19) . . ?
C22 C23 C24 120.2(2) . . ?
C25 C24 C23 120.3(2) . . ?
C24 C25 C26 120.4(2) . . ?
C25 C26 C28 120.90(19) . . ?
C27 C26 C25 118.79(19) . . ?
C27 C26 C28 120.28(18) . . ?
C26 C27 C22 121.39(19) . . ?
N3 C28 C26 122.33(19) . . ?
N3 C29 C30 109.57(16) . . ?
N3 C29 C34 109.11(16) . . ?
C34 C29 C30 111.34(16) . . ?
C31 C30 C29 111.25(17) . . ?
C32 C31 C30 110.88(18) . . ?
C31 C32 C33 110.76(18) . . ?
C32 C33 C34 111.54(17) . . ?
N4 C34 C29 108.11(16) . . ?
N4 C34 C33 109.35(16) . . ?
C29 C34 C33 111.27(17) . . ?
N4 C35 C36 121.82(19) . . ?
C37 C36 C35 120.3(2) . . ?
C41 C36 C35 121.1(2) . . ?
C41 C36 C37 118.6(2) . . ?
C38 C37 C36 121.6(2) . . ?
C37 C38 C39 118.93(19) . . ?
C37 C38 C42 118.83(19) . . ?
C39 C38 C42 122.24(18) . . ?
C40 C39 C38 120.1(2) . . ?
C39 C40 C41 120.3(2) . . ?
C36 C41 C40 120.5(2) . . ?
N5 C42 C38 123.31(19) . . ?

loop_
_geom_bond_atom_site_label_1
_geom_bond_atom_site_label_2
_geom_bond_distance
_geom_bond_site_symmetry_2
_geom_bond_publ_flag
N1 C14 1.269(2) . ?
N1 C15 1.460(3) . ?
N2 C16 1.469(3) . ?
N2 C21 1.269(3) . ?
N3 C28 1.266(3) . ?
N3 C29 1.460(2) . ?
N4 C34 1.464(2) . ?
N4 C35 1.261(3) . ?
N5 C5 1.469(3) . ?
N5 C42 1.271(2) . ?
N6 C4 1.469(2) . ?
N6 C7 1.262(2) . ?
C1 C2 1.521(3) . ?
C1 C6 1.528(3) . ?
C2 C3 1.526(3) . ?
C3 C4 1.533(3) . ?
C4 C5 1.533(3) . ?
C5 C6 1.525(3) . ?
C7 C8 1.478(3) . ?
C8 C9 1.396(3) . ?
C8 C13 1.389(3) . ?
C9 C10 1.393(3) . ?
C10 C11 1.408(3) . ?
C10 C14 1.465(3) . ?
C11 C12 1.377(3) . ?
C12 C13 1.398(3) . ?
C15 C16 1.537(3) . ?
C15 C20 1.525(3) . ?
C16 C17 1.528(3) . ?
C17 C18 1.525(3) . ?
C18 C19 1.523(3) . ?
C19 C20 1.525(3) . ?
C21 C22 1.479(3) . ?
C22 C23 1.391(3) . ?
C22 C27 1.397(3) . ?
C23 C24 1.392(3) . ?
C24 C25 1.385(3) . ?
C25 C26 1.397(3) . ?
C26 C27 1.390(3) . ?
C26 C28 1.477(3) . ?
C29 C30 1.537(3) . ?
C29 C34 1.526(3) . ?
C30 C31 1.522(3) . ?
C31 C32 1.521(3) . ?
C32 C33 1.531(3) . ?
C33 C34 1.535(3) . ?
C35 C36 1.481(3) . ?
C36 C37 1.396(3) . ?
C36 C41 1.389(3) . ?
C37 C38 1.390(3) . ?
C38 C39 1.398(3) . ?
C38 C42 1.476(3) . ?
C39 C40 1.381(3) . ?
C40 C41 1.397(3) . ?
